data_4085500
loop_
_publ_author_name
'Tanahashi, Hiromasa'
'Tsurugi, Hayato'
'Mashima, Kazushi'

_publ_section_title
;
 Synthesis of Alkyl and Alkylidene Complexes of Tungsten Bearing Imido and
 Redox-Active \a-Diimine oro-Iminoquinone Ligands and Their Application as
 Catalysts for Ring-Opening Metathesis Polymerization of Norbornene
;
_journal_issue 4
_journal_name_full Organometallics
_journal_page_first 731
_journal_paper_doi 10.1021/om501010n
_journal_volume 34
_journal_year 2015
_chemical_formula_moiety 'C76 H84 Cl4 N4 O2 W2, C6 H6'
_chemical_formula_sum 'C82 H90 Cl4 N4 O2 W2'
_chemical_formula_weight 1673.08
_chemical_name_common 3
_chemical_name_systematic
; 
 ? 
;
_space_group_IT_number 14
_space_group_name_Hall '-P 2ybc'
_symmetry_cell_setting monoclinic
_symmetry_space_group_name_Hall '-P 2ybc'
_symmetry_space_group_name_H-M 'P 1 21/c 1'
_atom_sites_solution_hydrogens geom
_atom_sites_solution_primary direct
_atom_sites_solution_secondary difmap
_audit_creation_method SHELXL-97
_cell_angle_alpha 90.00
_cell_angle_beta 114.191(3)
_cell_angle_gamma 90.00
_cell_formula_units_Z 2
_cell_length_a 15.2040(13)
_cell_length_b 15.2708(12)
_cell_length_c 17.0338(15)
_cell_measurement_reflns_used 7625
_cell_measurement_temperature 113(2)
_cell_measurement_theta_max 27.48
_cell_measurement_theta_min 3.03
_cell_volume 3607.6(5)
_computing_cell_refinement CrystalClear
_computing_data_collection 'CrystalClear (Rigaku Inc., 2007)'
_computing_data_reduction CrystalClear
_computing_molecular_graphics 'CrystalStructure 4.1'
_computing_publication_material 'CrystalStructure 4.1 (Rigaku, 2014)'
_computing_structure_refinement 'SHELXL-97 (Sheldrick, 1997)'
_computing_structure_solution 'SHELXS-97 (Sheldrick, 1990)'
_diffrn_ambient_temperature 113(2)
_diffrn_detector_area_resol_mean 7.314
_diffrn_measured_fraction_theta_full 0.994
_diffrn_measured_fraction_theta_max 0.994
_diffrn_measurement_device_type 'Rigaku Mercury70'
_diffrn_measurement_method \w
_diffrn_radiation_monochromator graphite
_diffrn_radiation_source 'fine-focus sealed tube'
_diffrn_radiation_type MoK\a
_diffrn_radiation_wavelength 0.71075
_diffrn_reflns_av_R_equivalents 0.0645
_diffrn_reflns_av_sigmaI/netI 0.0607
_diffrn_reflns_limit_h_max 19
_diffrn_reflns_limit_h_min -19
_diffrn_reflns_limit_k_max 19
_diffrn_reflns_limit_k_min -19
_diffrn_reflns_limit_l_max 20
_diffrn_reflns_limit_l_min -22
_diffrn_reflns_number 34217
_diffrn_reflns_theta_full 27.46
_diffrn_reflns_theta_max 27.46
_diffrn_reflns_theta_min 3.03
_diffrn_standards_number 0
_exptl_absorpt_coefficient_mu 3.385
_exptl_absorpt_correction_T_max 0.7735
_exptl_absorpt_correction_T_min 0.5099
_exptl_absorpt_correction_type multi-scan
_exptl_absorpt_process_details 'REQAB (Rigaku, 1998)'
_exptl_crystal_colour green
_exptl_crystal_density_diffrn 1.540
_exptl_crystal_density_method 'not measured'
_exptl_crystal_description block
_exptl_crystal_F_000 1684
_exptl_crystal_size_max 0.23
_exptl_crystal_size_mid 0.17
_exptl_crystal_size_min 0.08
_refine_diff_density_max 4.460
_refine_diff_density_min -1.789
_refine_diff_density_rms 0.202
_refine_ls_extinction_method none
_refine_ls_goodness_of_fit_ref 1.209
_refine_ls_hydrogen_treatment mixed
_refine_ls_matrix_type full
_refine_ls_number_parameters 424
_refine_ls_number_reflns 8201
_refine_ls_number_restraints 0
_refine_ls_restrained_S_all 1.209
_refine_ls_R_factor_all 0.0725
_refine_ls_R_factor_gt 0.0653
_refine_ls_shift/su_max 0.001
_refine_ls_shift/su_mean 0.000
_refine_ls_structure_factor_coef Fsqd
_refine_ls_weighting_details 'calc w=1/[\s^2^(Fo^2^)+(0.0528P)^2^+20.8196P] where P=(Fo^2^+2Fc^2^)/3'
_refine_ls_weighting_scheme calc
_refine_ls_wR_factor_gt 0.1483
_refine_ls_wR_factor_ref 0.1557
_reflns_number_gt 7527
_reflns_number_total 8201
_reflns_threshold_expression >2sigma(I)
_cod_data_source_file om501010n_si_001.cif
_cod_data_source_block 3
_cod_depositor_comments 'Adding full bibliography for 4085499--4085505.cif.'
_cod_database_code 4085500

loop_
_symmetry_equiv_pos_as_xyz
'x, y, z'
'-x, y+1/2, -z+1/2'
'-x, -y, -z'
'x, -y-1/2, z-1/2'

loop_
_atom_site_label
_atom_site_type_symbol
_atom_site_fract_x
_atom_site_fract_y
_atom_site_fract_z
_atom_site_U_iso_or_equiv
_atom_site_adp_type
_atom_site_occupancy
_atom_site_symmetry_multiplicity
_atom_site_calc_flag
_atom_site_refinement_flags
W1 W 0.881048(18) 0.053398(17) 0.928472(17) 0.02254(11) Uani 1 1 d .
Cl1 Cl 0.82348(13) 0.05379(11) 0.77809(11) 0.0290(4) Uani 1 1 d .
Cl2 Cl 0.99467(12) 0.04746(10) 1.08135(11) 0.0241(3) Uani 1 1 d .
O1 O 0.9757(3) 0.1510(3) 0.9291(3) 0.0254(10) Uani 1 1 d .
N1 N 0.8109(4) 0.1624(4) 0.9317(4) 0.0238(12) Uani 1 1 d .
N2 N 0.8048(4) -0.0264(4) 0.9442(4) 0.0270(13) Uani 1 1 d .
C1 C 0.9404(5) 0.2309(5) 0.9178(4) 0.0267(15) Uani 1 1 d .
C2 C 0.8474(5) 0.2413(4) 0.9153(5) 0.0255(14) Uani 1 1 d .
C3 C 0.8045(5) 0.3299(5) 0.9010(5) 0.0276(15) Uani 1 1 d .
C4 C 0.7092(5) 0.3471(5) 0.8903(5) 0.0330(17) Uani 1 1 d .
H4 H 0.6689 0.2997 0.8907 0.040 Uiso 1 1 calc R
C5 C 0.6733(6) 0.4313(6) 0.8791(6) 0.043(2) Uani 1 1 d .
H5 H 0.6092 0.4415 0.8730 0.051 Uiso 1 1 calc R
C6 C 0.7299(6) 0.5001(6) 0.8769(6) 0.043(2) Uani 1 1 d .
H6 H 0.7052 0.5580 0.8701 0.052 Uiso 1 1 calc R
C7 C 0.8225(6) 0.4858(5) 0.8843(5) 0.0339(17) Uani 1 1 d .
H7 H 0.8605 0.5343 0.8818 0.041 Uiso 1 1 calc R
C8 C 0.8619(6) 0.4013(5) 0.8955(5) 0.0288(16) Uani 1 1 d .
C9 C 0.9613(5) 0.3876(5) 0.9016(5) 0.0279(15) Uani 1 1 d .
C10 C 1.0187(6) 0.4563(5) 0.8953(5) 0.0362(18) Uani 1 1 d .
H10 H 0.9949 0.5145 0.8894 0.043 Uiso 1 1 calc R
C11 C 1.1086(6) 0.4417(5) 0.8974(6) 0.0385(19) Uani 1 1 d .
H11 H 1.1455 0.4894 0.8915 0.046 Uiso 1 1 calc R
C12 C 1.1464(5) 0.3554(5) 0.9083(5) 0.0314(16) Uani 1 1 d .
H12 H 1.2088 0.3452 0.9100 0.038 Uiso 1 1 calc R
C13 C 1.0923(5) 0.2869(5) 0.9163(5) 0.0314(16) Uani 1 1 d .
H13 H 1.1179 0.2292 0.9253 0.038 Uiso 1 1 calc R
C14 C 0.9989(5) 0.3023(5) 0.9111(4) 0.0248(14) Uani 1 1 d .
C15 C 0.7362(5) 0.1677(5) 0.9630(5) 0.0239(14) Uani 1 1 d .
C16 C 0.6435(5) 0.1385(5) 0.9114(5) 0.0312(16) Uani 1 1 d .
C17 C 0.5733(6) 0.1497(6) 0.9443(6) 0.0398(19) Uani 1 1 d .
H17 H 0.5091 0.1307 0.9112 0.048 Uiso 1 1 calc R
C18 C 0.5956(6) 0.1877(5) 1.0241(6) 0.0380(19) Uani 1 1 d .
H18 H 0.5463 0.1964 1.0440 0.046 Uiso 1 1 calc R
C19 C 0.6895(6) 0.2131(5) 1.0750(5) 0.0334(17) Uani 1 1 d .
H19 H 0.7048 0.2374 1.1304 0.040 Uiso 1 1 calc R
C20 C 0.7616(5) 0.2028(5) 1.0447(5) 0.0270(15) Uani 1 1 d .
C21 C 0.6148(5) 0.1016(6) 0.8220(6) 0.041(2) Uani 1 1 d .
H21 H 0.6737 0.0729 0.8216 0.050 Uiso 1 1 calc R
C22 C 0.5358(8) 0.0296(8) 0.7972(8) 0.070(3) Uani 1 1 d .
H22A H 0.4740 0.0563 0.7888 0.084 Uiso 1 1 calc R
H22B H 0.5537 -0.0140 0.8433 0.084 Uiso 1 1 calc R
H22C H 0.5300 0.0011 0.7437 0.084 Uiso 1 1 calc R
C23 C 0.5871(9) 0.1727(8) 0.7547(6) 0.069(3) Uani 1 1 d .
H23A H 0.6417 0.2125 0.7672 0.082 Uiso 1 1 calc R
H23B H 0.5320 0.2056 0.7555 0.082 Uiso 1 1 calc R
H23C H 0.5694 0.1464 0.6978 0.082 Uiso 1 1 calc R
C24 C 0.8648(5) 0.2297(4) 1.1061(4) 0.0259(14) Uani 1 1 d .
H24 H 0.9090 0.2105 1.0791 0.031 Uiso 1 1 calc R
C25 C 0.8976(6) 0.1843(5) 1.1928(5) 0.0332(17) Uani 1 1 d .
H25A H 0.9619 0.2054 1.2309 0.040 Uiso 1 1 calc R
H25B H 0.9000 0.1209 1.1849 0.040 Uiso 1 1 calc R
H25C H 0.8521 0.1973 1.2186 0.040 Uiso 1 1 calc R
C26 C 0.8754(6) 0.3284(5) 1.1180(5) 0.0370(18) Uani 1 1 d .
H26A H 0.8456 0.3476 1.1563 0.044 Uiso 1 1 calc R
H26B H 0.8435 0.3573 1.0620 0.044 Uiso 1 1 calc R
H26C H 0.9440 0.3439 1.1433 0.044 Uiso 1 1 calc R
C27 C 0.7520(5) -0.0942(5) 0.9564(5) 0.0272(15) Uani 1 1 d .
C28 C 0.7314(5) -0.0981(4) 1.0298(5) 0.0261(15) Uani 1 1 d .
C29 C 0.6755(5) -0.1677(5) 1.0356(6) 0.0354(18) Uani 1 1 d .
H29 H 0.6590 -0.1701 1.0837 0.042 Uiso 1 1 calc R
C30 C 0.6428(5) -0.2336(5) 0.9747(6) 0.0360(18) Uani 1 1 d .
H30 H 0.6050 -0.2804 0.9811 0.043 Uiso 1 1 calc R
C31 C 0.6660(5) -0.2299(5) 0.9046(6) 0.0374(18) Uani 1 1 d .
H31 H 0.6432 -0.2746 0.8621 0.045 Uiso 1 1 calc R
C32 C 0.7218(5) -0.1626(5) 0.8942(5) 0.0323(16) Uani 1 1 d .
C33 C 0.7721(6) -0.0336(5) 1.1021(5) 0.0294(16) Uani 1 1 d .
H33 H 0.7910 0.0202 1.0792 0.035 Uiso 1 1 calc R
C34 C 0.6992(7) -0.0066(6) 1.1390(6) 0.043(2) Uani 1 1 d .
H34A H 0.6793 -0.0584 1.1616 0.051 Uiso 1 1 calc R
H34B H 0.6426 0.0200 1.0935 0.051 Uiso 1 1 calc R
H34C H 0.7293 0.0358 1.1856 0.051 Uiso 1 1 calc R
C35 C 0.8635(6) -0.0714(5) 1.1740(5) 0.0383(19) Uani 1 1 d .
H35A H 0.8457 -0.1196 1.2026 0.046 Uiso 1 1 calc R
H35B H 0.8960 -0.0255 1.2161 0.046 Uiso 1 1 calc R
H35C H 0.9071 -0.0933 1.1491 0.046 Uiso 1 1 calc R
C36 C 0.7524(6) -0.1662(5) 0.8197(5) 0.0391(19) Uani 1 1 d .
H36 H 0.7729 -0.1062 0.8108 0.047 Uiso 1 1 calc R
C37 C 0.6704(8) -0.1957(7) 0.7362(6) 0.057(3) Uani 1 1 d .
H37A H 0.6160 -0.1552 0.7215 0.069 Uiso 1 1 calc R
H37B H 0.6498 -0.2548 0.7435 0.069 Uiso 1 1 calc R
H37C H 0.6928 -0.1960 0.6898 0.069 Uiso 1 1 calc R
C38 C 0.8392(7) -0.2283(6) 0.8428(6) 0.049(2) Uani 1 1 d .
H38A H 0.8210 -0.2871 0.8538 0.059 Uiso 1 1 calc R
H38B H 0.8929 -0.2066 0.8944 0.059 Uiso 1 1 calc R
H38C H 0.8589 -0.2306 0.7948 0.059 Uiso 1 1 calc R
C39 C 0.5827(7) -0.4774(7) 1.0724(6) 0.049(2) Uani 1 1 d .
H39 H 0.6383 -0.4628 1.1226 0.059 Uiso 1 1 calc R
C40 C 0.5091(7) -0.4176(6) 1.0354(6) 0.044(2) Uani 1 1 d .
H40 H 0.5155 -0.3602 1.0585 0.053 Uiso 1 1 calc R
C41 C 0.4262(7) -0.4406(6) 0.9652(7) 0.051(2) Uani 1 1 d .
H41 H 0.3747 -0.3999 0.9424 0.061 Uiso 1 1 calc R

loop_
_atom_site_aniso_label
_atom_site_aniso_U_11
_atom_site_aniso_U_22
_atom_site_aniso_U_33
_atom_site_aniso_U_23
_atom_site_aniso_U_13
_atom_site_aniso_U_12
W1 0.02160(16) 0.02274(17) 0.02468(18) 0.00099(10) 0.01089(12) 0.00027(10)
Cl1 0.0307(9) 0.0346(9) 0.0222(9) 0.0026(7) 0.0114(7) 0.0032(7)
Cl2 0.0246(8) 0.0246(8) 0.0234(8) -0.0005(6) 0.0103(7) 0.0012(6)
O1 0.029(2) 0.020(2) 0.031(3) 0.005(2) 0.016(2) 0.0034(19)
N1 0.024(3) 0.027(3) 0.020(3) 0.001(2) 0.008(2) 0.000(2)
N2 0.023(3) 0.030(3) 0.025(3) -0.003(3) 0.006(2) 0.003(2)
C1 0.020(3) 0.033(4) 0.024(4) -0.001(3) 0.005(3) -0.003(3)
C2 0.025(3) 0.020(3) 0.029(4) -0.003(3) 0.008(3) -0.004(3)
C3 0.030(4) 0.024(3) 0.031(4) 0.006(3) 0.015(3) 0.005(3)
C4 0.029(4) 0.038(4) 0.036(4) 0.010(3) 0.018(3) 0.009(3)
C5 0.034(4) 0.049(5) 0.050(5) 0.010(4) 0.022(4) 0.016(4)
C6 0.048(5) 0.039(5) 0.045(5) 0.008(4) 0.020(4) 0.016(4)
C7 0.042(4) 0.026(4) 0.030(4) 0.003(3) 0.012(3) 0.010(3)
C8 0.044(4) 0.020(3) 0.020(3) 0.006(3) 0.011(3) 0.006(3)
C9 0.034(4) 0.026(4) 0.024(4) 0.004(3) 0.013(3) 0.004(3)
C10 0.048(5) 0.025(4) 0.034(4) 0.003(3) 0.016(4) -0.001(3)
C11 0.040(4) 0.026(4) 0.049(5) 0.000(3) 0.018(4) -0.010(3)
C12 0.030(4) 0.025(4) 0.041(4) 0.002(3) 0.017(3) -0.001(3)
C13 0.032(4) 0.031(4) 0.033(4) 0.005(3) 0.014(3) 0.003(3)
C14 0.027(3) 0.025(3) 0.023(3) 0.000(3) 0.011(3) -0.001(3)
C15 0.019(3) 0.027(3) 0.030(4) 0.004(3) 0.015(3) 0.010(3)
C16 0.026(3) 0.030(4) 0.038(4) 0.003(3) 0.014(3) 0.006(3)
C17 0.025(4) 0.044(5) 0.051(5) 0.004(4) 0.016(4) 0.002(3)
C18 0.033(4) 0.045(5) 0.045(5) 0.007(4) 0.024(4) 0.014(3)
C19 0.038(4) 0.034(4) 0.034(4) 0.006(3) 0.022(3) 0.009(3)
C20 0.028(3) 0.026(4) 0.030(4) 0.002(3) 0.014(3) 0.003(3)
C21 0.019(3) 0.054(5) 0.046(5) -0.011(4) 0.009(3) -0.002(3)
C22 0.043(6) 0.084(8) 0.076(8) -0.036(7) 0.017(6) -0.013(6)
C23 0.075(8) 0.078(8) 0.030(5) -0.001(5) -0.001(5) 0.024(6)
C24 0.039(4) 0.022(3) 0.022(3) -0.004(3) 0.018(3) 0.003(3)
C25 0.034(4) 0.037(4) 0.026(4) 0.000(3) 0.010(3) -0.004(3)
C26 0.051(5) 0.024(4) 0.037(4) 0.002(3) 0.019(4) 0.000(3)
C27 0.019(3) 0.034(4) 0.026(4) -0.002(3) 0.006(3) -0.003(3)
C28 0.031(4) 0.020(3) 0.033(4) 0.004(3) 0.020(3) 0.005(3)
C29 0.032(4) 0.037(4) 0.050(5) 0.009(4) 0.029(4) 0.005(3)
C30 0.024(3) 0.031(4) 0.055(5) 0.005(4) 0.018(4) -0.002(3)
C31 0.031(4) 0.027(4) 0.050(5) 0.000(4) 0.014(4) -0.012(3)
C32 0.032(4) 0.031(4) 0.031(4) 0.002(3) 0.011(3) -0.005(3)
C33 0.041(4) 0.026(4) 0.030(4) 0.003(3) 0.023(3) 0.003(3)
C34 0.058(5) 0.039(5) 0.045(5) 0.009(4) 0.035(4) 0.008(4)
C35 0.054(5) 0.032(4) 0.031(4) 0.001(3) 0.020(4) -0.007(4)
C36 0.053(5) 0.027(4) 0.039(5) -0.009(3) 0.021(4) -0.015(4)
C37 0.063(6) 0.068(7) 0.037(5) -0.010(5) 0.016(5) -0.015(5)
C38 0.055(6) 0.051(6) 0.053(6) -0.004(4) 0.033(5) -0.004(4)
C39 0.052(5) 0.052(6) 0.047(5) 0.002(4) 0.023(4) 0.004(4)
C40 0.052(5) 0.038(5) 0.054(6) 0.001(4) 0.034(5) 0.002(4)
C41 0.046(5) 0.056(6) 0.058(6) 0.010(5) 0.029(5) 0.018(4)

loop_
_atom_type_symbol
_atom_type_description
_atom_type_scat_dispersion_real
_atom_type_scat_dispersion_imag
_atom_type_scat_source
C C 0.0033 0.0016 'International Tables Vol C Tables 4.2.6.8 and 6.1.1.4'
H H 0.0000 0.0000 'International Tables Vol C Tables 4.2.6.8 and 6.1.1.4'
Cl Cl 0.1484 0.1585 'International Tables Vol C Tables 4.2.6.8 and 6.1.1.4'
N N 0.0061 0.0033 'International Tables Vol C Tables 4.2.6.8 and 6.1.1.4'
O O 0.0106 0.0060 'International Tables Vol C Tables 4.2.6.8 and 6.1.1.4'
W W -0.8490 6.8722 'International Tables Vol C Tables 4.2.6.8 and 6.1.1.4'

loop_
_geom_angle_atom_site_label_1
_geom_angle_atom_site_label_2
_geom_angle_atom_site_label_3
_geom_angle
_geom_angle_site_symmetry_1
_geom_angle_site_symmetry_3
N2 W1 N1 100.3(3) . .
N2 W1 O1 171.5(2) . .
N1 W1 O1 77.1(2) . .
N2 W1 Cl1 101.1(2) . .
N1 W1 Cl1 93.64(17) . .
O1 W1 Cl1 87.20(14) . .
N2 W1 Cl2 91.91(19) . .
N1 W1 Cl2 98.81(17) . .
O1 W1 Cl2 80.58(14) . .
Cl1 W1 Cl2 160.10(6) . .
N2 W1 Cl2 98.4(2) . 3_757
N1 W1 Cl2 161.27(17) . 3_757
O1 W1 Cl2 84.31(13) . 3_757
Cl1 W1 Cl2 83.23(6) . 3_757
Cl2 W1 Cl2 79.99(6) . 3_757
W1 Cl2 W1 100.01(6) . 3_757
C1 O1 W1 115.3(4) . .
C2 N1 C15 117.4(6) . .
C2 N1 W1 117.0(4) . .
C15 N1 W1 124.7(4) . .
C27 N2 W1 174.5(5) . .
O1 C1 C2 117.0(6) . .
O1 C1 C14 119.1(6) . .
C2 C1 C14 123.9(7) . .
N1 C2 C1 111.8(6) . .
N1 C2 C3 129.6(6) . .
C1 C2 C3 118.6(6) . .
C4 C3 C8 118.3(7) . .
C4 C3 C2 123.5(7) . .
C8 C3 C2 118.2(6) . .
C5 C4 C3 121.3(8) . .
C5 C4 H4 119.4 . .
C3 C4 H4 119.4 . .
C6 C5 C4 120.1(8) . .
C6 C5 H5 119.9 . .
C4 C5 H5 119.9 . .
C5 C6 C7 120.4(8) . .
C5 C6 H6 119.8 . .
C7 C6 H6 119.8 . .
C6 C7 C8 121.4(8) . .
C6 C7 H7 119.3 . .
C8 C7 H7 119.3 . .
C7 C8 C3 118.4(7) . .
C7 C8 C9 120.3(7) . .
C3 C8 C9 121.3(6) . .
C10 C9 C14 117.8(7) . .
C10 C9 C8 122.6(7) . .
C14 C9 C8 119.6(6) . .
C11 C10 C9 121.6(7) . .
C11 C10 H10 119.2 . .
C9 C10 H10 119.2 . .
C10 C11 C12 120.0(7) . .
C10 C11 H11 120.0 . .
C12 C11 H11 120.0 . .
C13 C12 C11 119.6(7) . .
C13 C12 H12 120.2 . .
C11 C12 H12 120.2 . .
C12 C13 C14 119.8(7) . .
C12 C13 H13 120.1 . .
C14 C13 H13 120.1 . .
C9 C14 C13 121.0(7) . .
C9 C14 C1 118.3(6) . .
C13 C14 C1 120.6(6) . .
C20 C15 C16 123.3(6) . .
C20 C15 N1 117.0(6) . .
C16 C15 N1 119.7(6) . .
C15 C16 C17 116.5(7) . .
C15 C16 C21 123.7(7) . .
C17 C16 C21 119.7(7) . .
C18 C17 C16 121.5(7) . .
C18 C17 H17 119.3 . .
C16 C17 H17 119.3 . .
C17 C18 C19 120.3(7) . .
C17 C18 H18 119.8 . .
C19 C18 H18 119.8 . .
C18 C19 C20 119.9(7) . .
C18 C19 H19 120.0 . .
C20 C19 H19 120.0 . .
C15 C20 C19 118.3(7) . .
C15 C20 C24 124.7(6) . .
C19 C20 C24 117.0(7) . .
C23 C21 C16 111.9(8) . .
C23 C21 C22 111.0(8) . .
C16 C21 C22 114.2(8) . .
C23 C21 H21 106.4 . .
C16 C21 H21 106.4 . .
C22 C21 H21 106.4 . .
C21 C22 H22A 109.5 . .
C21 C22 H22B 109.5 . .
H22A C22 H22B 109.5 . .
C21 C22 H22C 109.5 . .
H22A C22 H22C 109.5 . .
H22B C22 H22C 109.5 . .
C21 C23 H23A 109.5 . .
C21 C23 H23B 109.5 . .
H23A C23 H23B 109.5 . .
C21 C23 H23C 109.5 . .
H23A C23 H23C 109.5 . .
H23B C23 H23C 109.5 . .
C25 C24 C26 110.4(6) . .
C25 C24 C20 112.0(6) . .
C26 C24 C20 112.1(6) . .
C25 C24 H24 107.3 . .
C26 C24 H24 107.3 . .
C20 C24 H24 107.3 . .
C24 C25 H25A 109.5 . .
C24 C25 H25B 109.5 . .
H25A C25 H25B 109.5 . .
C24 C25 H25C 109.5 . .
H25A C25 H25C 109.5 . .
H25B C25 H25C 109.5 . .
C24 C26 H26A 109.5 . .
C24 C26 H26B 109.5 . .
H26A C26 H26B 109.5 . .
C24 C26 H26C 109.5 . .
H26A C26 H26C 109.5 . .
H26B C26 H26C 109.5 . .
N2 C27 C28 121.4(6) . .
N2 C27 C32 118.1(7) . .
C28 C27 C32 120.4(7) . .
C29 C28 C27 117.5(7) . .
C29 C28 C33 120.2(7) . .
C27 C28 C33 122.2(6) . .
C30 C29 C28 123.1(7) . .
C30 C29 H29 118.5 . .
C28 C29 H29 118.5 . .
C31 C30 C29 118.6(7) . .
C31 C30 H30 120.7 . .
C29 C30 H30 120.7 . .
C30 C31 C32 121.8(8) . .
C30 C31 H31 119.1 . .
C32 C31 H31 119.1 . .
C31 C32 C27 118.5(7) . .
C31 C32 C36 119.3(7) . .
C27 C32 C36 122.1(7) . .
C28 C33 C34 112.8(7) . .
C28 C33 C35 110.0(6) . .
C34 C33 C35 110.0(7) . .
C28 C33 H33 108.0 . .
C34 C33 H33 108.0 . .
C35 C33 H33 108.0 . .
C33 C34 H34A 109.5 . .
C33 C34 H34B 109.5 . .
H34A C34 H34B 109.5 . .
C33 C34 H34C 109.5 . .
H34A C34 H34C 109.5 . .
H34B C34 H34C 109.5 . .
C33 C35 H35A 109.5 . .
C33 C35 H35B 109.5 . .
H35A C35 H35B 109.5 . .
C33 C35 H35C 109.5 . .
H35A C35 H35C 109.5 . .
H35B C35 H35C 109.5 . .
C32 C36 C37 112.2(7) . .
C32 C36 C38 109.5(7) . .
C37 C36 C38 110.1(8) . .
C32 C36 H36 108.3 . .
C37 C36 H36 108.3 . .
C38 C36 H36 108.3 . .
C36 C37 H37A 109.5 . .
C36 C37 H37B 109.5 . .
H37A C37 H37B 109.5 . .
C36 C37 H37C 109.5 . .
H37A C37 H37C 109.5 . .
H37B C37 H37C 109.5 . .
C36 C38 H38A 109.5 . .
C36 C38 H38B 109.5 . .
H38A C38 H38B 109.5 . .
C36 C38 H38C 109.5 . .
H38A C38 H38C 109.5 . .
H38B C38 H38C 109.5 . .
C40 C39 C41 118.6(10) . 3_647
C40 C39 H39 120.7 . .
C41 C39 H39 120.7 3_647 .
C39 C40 C41 120.6(9) . .
C39 C40 H40 119.7 . .
C41 C40 H40 119.7 . .
C40 C41 C39 120.8(9) . 3_647
C40 C41 H41 119.6 . .
C39 C41 H41 119.6 3_647 .

loop_
_geom_bond_atom_site_label_1
_geom_bond_atom_site_label_2
_geom_bond_distance
_geom_bond_site_symmetry_2
W1 N2 1.775(6) .
W1 N1 1.989(6) .
W1 O1 2.068(5) .
W1 Cl1 2.3432(18) .
W1 Cl2 2.4672(17) .
W1 Cl2 2.4960(16) 3_757
Cl2 W1 2.4960(16) 3_757
O1 C1 1.315(9) .
N1 C2 1.402(9) .
N1 C15 1.443(8) .
N2 C27 1.377(9) .
C1 C2 1.407(9) .
C1 C14 1.441(10) .
C2 C3 1.478(9) .
C3 C4 1.410(10) .
C3 C8 1.423(10) .
C4 C5 1.379(11) .
C4 H4 0.9500 .
C5 C6 1.369(13) .
C5 H5 0.9500 .
C6 C7 1.379(11) .
C6 H6 0.9500 .
C7 C8 1.402(10) .
C7 H7 0.9500 .
C8 C9 1.486(10) .
C9 C10 1.397(11) .
C9 C14 1.405(10) .
C10 C11 1.370(12) .
C10 H10 0.9500 .
C11 C12 1.419(10) .
C11 H11 0.9500 .
C12 C13 1.372(10) .
C12 H12 0.9500 .
C13 C14 1.405(10) .
C13 H13 0.9500 .
C15 C20 1.390(10) .
C15 C16 1.394(10) .
C16 C17 1.404(10) .
C16 C21 1.511(11) .
C17 C18 1.386(12) .
C17 H17 0.9500 .
C18 C19 1.388(12) .
C18 H18 0.9500 .
C19 C20 1.399(10) .
C19 H19 0.9500 .
C20 C24 1.542(10) .
C21 C23 1.508(14) .
C21 C22 1.554(13) .
C21 H21 1.0000 .
C22 H22A 0.9800 .
C22 H22B 0.9800 .
C22 H22C 0.9800 .
C23 H23A 0.9800 .
C23 H23B 0.9800 .
C23 H23C 0.9800 .
C24 C25 1.519(10) .
C24 C26 1.520(10) .
C24 H24 1.0000 .
C25 H25A 0.9800 .
C25 H25B 0.9800 .
C25 H25C 0.9800 .
C26 H26A 0.9800 .
C26 H26B 0.9800 .
C26 H26C 0.9800 .
C27 C28 1.411(10) .
C27 C32 1.423(10) .
C28 C29 1.389(10) .
C28 C33 1.498(10) .
C29 C30 1.384(12) .
C29 H29 0.9500 .
C30 C31 1.379(12) .
C30 H30 0.9500 .
C31 C32 1.390(10) .
C31 H31 0.9500 .
C32 C36 1.520(11) .
C33 C34 1.538(10) .
C33 C35 1.540(11) .
C33 H33 1.0000 .
C34 H34A 0.9800 .
C34 H34B 0.9800 .
C34 H34C 0.9800 .
C35 H35A 0.9800 .
C35 H35B 0.9800 .
C35 H35C 0.9800 .
C36 C37 1.525(12) .
C36 C38 1.539(13) .
C36 H36 1.0000 .
C37 H37A 0.9800 .
C37 H37B 0.9800 .
C37 H37C 0.9800 .
C38 H38A 0.9800 .
C38 H38B 0.9800 .
C38 H38C 0.9800 .
C39 C40 1.381(13) .
C39 C41 1.386(13) 3_647
C39 H39 0.9500 .
C40 C41 1.381(14) .
C40 H40 0.9500 .
C41 C39 1.386(13) 3_647
C41 H41 0.9500 .

loop_
_geom_torsion_atom_site_label_1
_geom_torsion_atom_site_label_2
_geom_torsion_atom_site_label_3
_geom_torsion_atom_site_label_4
_geom_torsion
_geom_torsion_site_symmetry_1
_geom_torsion_site_symmetry_4
N2 W1 Cl2 W1 98.2(2) . 3_757
N1 W1 Cl2 W1 -161.05(17) . 3_757
O1 W1 Cl2 W1 -85.83(14) . 3_757
Cl1 W1 Cl2 W1 -32.96(19) . 3_757
Cl2 W1 Cl2 W1 0.0 3_757 3_757
N1 W1 O1 C1 -10.0(5) . .
Cl1 W1 O1 C1 84.3(5) . .
Cl2 W1 O1 C1 -111.4(5) . .
Cl2 W1 O1 C1 167.8(5) 3_757 .
N2 W1 N1 C2 -175.8(5) . .
O1 W1 N1 C2 12.4(5) . .
Cl1 W1 N1 C2 -73.8(5) . .
Cl2 W1 N1 C2 90.6(5) . .
Cl2 W1 N1 C2 5.8(9) 3_757 .
N2 W1 N1 C15 14.9(6) . .
O1 W1 N1 C15 -156.9(6) . .
Cl1 W1 N1 C15 116.8(5) . .
Cl2 W1 N1 C15 -78.7(5) . .
Cl2 W1 N1 C15 -163.5(4) 3_757 .
W1 O1 C1 C2 6.1(8) . .
W1 O1 C1 C14 -175.6(5) . .
C15 N1 C2 C1 157.1(6) . .
W1 N1 C2 C1 -13.0(8) . .
C15 N1 C2 C3 -19.5(10) . .
W1 N1 C2 C3 170.3(6) . .
O1 C1 C2 N1 4.1(9) . .
C14 C1 C2 N1 -174.1(6) . .
O1 C1 C2 C3 -178.9(6) . .
C14 C1 C2 C3 3.0(11) . .
N1 C2 C3 C4 -8.9(12) . .
C1 C2 C3 C4 174.6(7) . .
N1 C2 C3 C8 172.8(7) . .
C1 C2 C3 C8 -3.7(10) . .
C8 C3 C4 C5 -3.3(12) . .
C2 C3 C4 C5 178.5(8) . .
C3 C4 C5 C6 1.1(13) . .
C4 C5 C6 C7 1.0(14) . .
C5 C6 C7 C8 -0.9(13) . .
C6 C7 C8 C3 -1.3(11) . .
C6 C7 C8 C9 178.8(7) . .
C4 C3 C8 C7 3.3(10) . .
C2 C3 C8 C7 -178.3(7) . .
C4 C3 C8 C9 -176.8(7) . .
C2 C3 C8 C9 1.6(10) . .
C7 C8 C9 C10 -1.0(11) . .
C3 C8 C9 C10 179.1(7) . .
C7 C8 C9 C14 -178.7(7) . .
C3 C8 C9 C14 1.4(10) . .
C14 C9 C10 C11 0.6(12) . .
C8 C9 C10 C11 -177.2(8) . .
C9 C10 C11 C12 -1.6(13) . .
C10 C11 C12 C13 0.3(13) . .
C11 C12 C13 C14 1.9(12) . .
C10 C9 C14 C13 1.6(11) . .
C8 C9 C14 C13 179.4(7) . .
C10 C9 C14 C1 180.0(7) . .
C8 C9 C14 C1 -2.2(10) . .
C12 C13 C14 C9 -2.9(11) . .
C12 C13 C14 C1 178.8(7) . .
O1 C1 C14 C9 -178.1(6) . .
C2 C1 C14 C9 0.0(11) . .
O1 C1 C14 C13 0.3(10) . .
C2 C1 C14 C13 178.4(7) . .
C2 N1 C15 C20 -66.7(8) . .
W1 N1 C15 C20 102.6(7) . .
C2 N1 C15 C16 113.0(7) . .
W1 N1 C15 C16 -77.7(8) . .
C20 C15 C16 C17 2.7(11) . .
N1 C15 C16 C17 -177.0(7) . .
C20 C15 C16 C21 179.0(7) . .
N1 C15 C16 C21 -0.7(11) . .
C15 C16 C17 C18 0.0(12) . .
C21 C16 C17 C18 -176.4(8) . .
C16 C17 C18 C19 -2.3(13) . .
C17 C18 C19 C20 2.0(12) . .
C16 C15 C20 C19 -3.0(11) . .
N1 C15 C20 C19 176.7(6) . .
C16 C15 C20 C24 175.5(7) . .
N1 C15 C20 C24 -4.8(10) . .
C18 C19 C20 C15 0.5(11) . .
C18 C19 C20 C24 -178.0(7) . .
C15 C16 C21 C23 -85.4(10) . .
C17 C16 C21 C23 90.7(10) . .
C15 C16 C21 C22 147.4(8) . .
C17 C16 C21 C22 -36.5(11) . .
C15 C20 C24 C25 -124.3(7) . .
C19 C20 C24 C25 54.2(8) . .
C15 C20 C24 C26 110.9(8) . .
C19 C20 C24 C26 -70.6(8) . .
N2 C27 C28 C29 178.3(7) . .
C32 C27 C28 C29 -4.2(10) . .
N2 C27 C28 C33 -5.2(11) . .
C32 C27 C28 C33 172.3(7) . .
C27 C28 C29 C30 2.2(11) . .
C33 C28 C29 C30 -174.3(7) . .
C28 C29 C30 C31 -0.5(12) . .
C29 C30 C31 C32 0.6(12) . .
C30 C31 C32 C27 -2.6(12) . .
C30 C31 C32 C36 174.7(8) . .
N2 C27 C32 C31 -178.1(7) . .
C28 C27 C32 C31 4.4(11) . .
N2 C27 C32 C36 4.8(11) . .
C28 C27 C32 C36 -172.8(7) . .
C29 C28 C33 C34 -42.9(9) . .
C27 C28 C33 C34 140.8(7) . .
C29 C28 C33 C35 80.3(8) . .
C27 C28 C33 C35 -96.0(8) . .
C31 C32 C36 C37 42.8(11) . .
C27 C32 C36 C37 -140.1(8) . .
C31 C32 C36 C38 -79.7(9) . .
C27 C32 C36 C38 97.4(9) . .
C41 C39 C40 C41 3.4(16) 3_647 .
C39 C40 C41 C39 -3.4(16) . 3_647
